data_1511205
loop_
_publ_author_name
'Maksimov, B.A.'
'Genkina, E.A.'
'Samygina, V.R.'
'Leonyuk, N.I.'

_publ_section_title
;
 Crystal structure of La-analog of stilvellite
;
_journal_name_full Kristallografiya
_journal_page_first 61
_journal_page_last 65
_journal_volume 38
_journal_year 1993
_chemical_formula_sum 'B La O5 Si'
_chemical_name_systematic 'La B O (Si O4)'
_space_group_IT_number 144
_symmetry_space_group_name_Hall 'P 31'
_symmetry_space_group_name_H-M 'P 31'
_cell_angle_alpha 90
_cell_angle_beta 90
_cell_angle_gamma 120
_cell_formula_units_Z 3
_cell_length_a 6.815
_cell_length_b 6.815
_cell_length_c 6.758
_cell_volume 271.819
_citation_journal_id_ASTM KRISAJ
_cod_data_source_file boron0-1_316.cif
_cod_data_source_block B1La1O5Si1
_cod_original_cell_volume 271.8195
_cod_original_formula_sum 'B1 La1 O5 Si1'
_cod_database_code 1511205

loop_
_symmetry_equiv_pos_as_xyz
x,y,z
-y,x-y,z+1/3
-x+y,-x,z+2/3

loop_
_atom_site_label
_atom_site_type_symbol
_atom_site_fract_x
_atom_site_fract_y
_atom_site_fract_z
_atom_site_occupancy
_atom_site_U_iso_or_equiv
O4 O-2 0.4667 0.6033 0.0007 1 0.0
O5 O-2 -0.0002 0.0386 0.8294 1 0.0
B1 B+3 0.106 -0.001 0.997 1 0.0
O1 O-2 0.3453 0.1924 0.0244 1 0.0
O2 O-2 0.1928 0.3444 0.3035 1 0.0
Si1 Si+4 0.5833 0.0001 0.496 1 0.0
La1 La+3 0.5982 0 0 1 0.0
O3 O-2 0.6029 0.467 0.3269 1 0.0
